data_4302753
loop_
_publ_author_name
'Karah E. Knope'
'Christopher L. Cahill'

_publ_contact_author_address
;Department of Chemistry
George Washington University
725 21st Street, NW
Washington, DC 20052
;
_publ_contact_author_email cahill@gwu.edu
_publ_contact_author_fax 202-994-5873
_publ_contact_author_name 'Christopher L. Cahill'
_publ_contact_author_phone 202-994-6959
_publ_section_title
;
Homometallic Uranium(VI) Phosphonoacetates Containing Interlayer Dipyridines
;
_journal_name_full 'Inorganic Chemistry'
_journal_page_first 6845
_journal_page_last 6851
_journal_paper_doi 10.1021/ic9007735
_journal_volume 48
_journal_year 2009
_chemical_formula_moiety 'C6 H9 O22 P3 U3, C12 H14 N2, 2(H2O)'
_chemical_formula_sum 'C18 H27 N2 O24 P3 U3'
_chemical_formula_weight 1462.42
_chemical_name_systematic
;
 ?
;
_space_group_IT_number 2
_symmetry_cell_setting triclinic
_symmetry_space_group_name_Hall '-P 1'
_symmetry_space_group_name_H-M 'P -1'
_atom_sites_solution_hydrogens geom
_atom_sites_solution_primary direct
_atom_sites_solution_secondary difmap
_audit_creation_method SHELXL-97
_cell_angle_alpha 105.8950(10)
_cell_angle_beta 95.6530(10)
_cell_angle_gamma 103.4700(10)
_cell_formula_units_Z 2
_cell_length_a 10.4115(5)
_cell_length_b 10.9064(5)
_cell_length_c 15.7534(8)
_cell_measurement_reflns_used 13310
_cell_measurement_temperature 295(2)
_cell_measurement_theta_max 26.38
_cell_measurement_theta_min 2.25
_cell_volume 1647.73(14)
_computing_cell_refinement ' APEX2 Software Suite (Bruker-AXS) '
_computing_data_collection ' SMART V5.05 (Bruker-AXS) '
_computing_data_reduction ' APEX2 Software Suite (Bruker-AXS) '
_computing_molecular_graphics ' SHELXL-97 (Sheldrick, 1997) '
_computing_publication_material ' WINGX (Farrugia, 1998) '
_computing_structure_refinement ' SHELXL-97 (Sheldrick, 1997) '
_computing_structure_solution ' SHELXS-97 (Sheldrick, 1990) '
_diffrn_ambient_temperature 295(2)
_diffrn_measured_fraction_theta_full 0.990
_diffrn_measured_fraction_theta_max 0.990
_diffrn_measurement_device_type 'Bruker Apex II CCD'
_diffrn_measurement_method 'omega and phi scans'
_diffrn_radiation_monochromator graphite
_diffrn_radiation_source 'fine-focus sealed tube'
_diffrn_radiation_type MoK\a
_diffrn_radiation_wavelength 0.71073
_diffrn_reflns_av_R_equivalents 0.0752
_diffrn_reflns_av_sigmaI/netI 0.0667
_diffrn_reflns_limit_h_max 13
_diffrn_reflns_limit_h_min -13
_diffrn_reflns_limit_k_max 13
_diffrn_reflns_limit_k_min -13
_diffrn_reflns_limit_l_max 17
_diffrn_reflns_limit_l_min -19
_diffrn_reflns_number 27215
_diffrn_reflns_theta_full 26.41
_diffrn_reflns_theta_max 26.41
_diffrn_reflns_theta_min 1.36
_exptl_absorpt_coefficient_mu 14.951
_exptl_absorpt_correction_T_max 0.550
_exptl_absorpt_correction_T_min 0.493
_exptl_absorpt_correction_type empirical
_exptl_absorpt_process_details SADABS
_exptl_crystal_colour yellow
_exptl_crystal_density_diffrn 2.948
_exptl_crystal_density_method 'not measured'
_exptl_crystal_description plate
_exptl_crystal_F_000 1324
_exptl_crystal_size_max 0.08
_exptl_crystal_size_mid 0.04
_exptl_crystal_size_min 0.04
_refine_diff_density_max 2.250
_refine_diff_density_min -1.675
_refine_diff_density_rms 0.216
_refine_ls_extinction_method none
_refine_ls_goodness_of_fit_ref 0.939
_refine_ls_hydrogen_treatment mixed
_refine_ls_matrix_type full
_refine_ls_number_parameters 468
_refine_ls_number_reflns 6695
_refine_ls_number_restraints 2
_refine_ls_restrained_S_all 0.939
_refine_ls_R_factor_all 0.0429
_refine_ls_R_factor_gt 0.0299
_refine_ls_shift/su_max 0.001
_refine_ls_shift/su_mean 0.000
_refine_ls_structure_factor_coef Fsqd
_refine_ls_weighting_details 'calc w=1/[\s^2^(Fo^2^)+(0.0154P)^2^+0.0000P] where P=(Fo^2^+2Fc^2^)/3'
_refine_ls_weighting_scheme calc
_refine_ls_wR_factor_gt 0.0579
_refine_ls_wR_factor_ref 0.0607
_reflns_number_gt 5272
_reflns_number_total 6695
_reflns_threshold_expression >2sigma(I)
_cod_data_source_file ic9007735_si_002_1.cif
_cod_data_source_block C18H27N2O24P3U3
_cod_database_code 4302753

loop_
_symmetry_equiv_pos_as_xyz
'x, y, z'
'-x, -y, -z'

loop_
_atom_site_label
_atom_site_type_symbol
_atom_site_fract_x
_atom_site_fract_y
_atom_site_fract_z
_atom_site_U_iso_or_equiv
_atom_site_adp_type
_atom_site_occupancy
_atom_site_symmetry_multiplicity
_atom_site_calc_flag
_atom_site_refinement_flags
_atom_site_disorder_assembly
_atom_site_disorder_group
U1 U 0.54141(3) 0.24582(2) 0.974437(18) 0.01491(7) Uani 1 1 d . . .
U2 U 0.09511(3) 0.68209(2) 0.656669(18) 0.01544(7) Uani 1 1 d . . .
U3 U 0.16533(3) 0.15161(2) 0.692588(18) 0.01601(7) Uani 1 1 d . . .
O9 O -0.0288(5) 0.7192(5) 0.7208(3) 0.0222(12) Uani 1 1 d . . .
O8 O 0.2227(5) 0.6479(4) 0.5939(3) 0.0207(12) Uani 1 1 d . . .
O13 O 0.6187(5) 0.2920(4) 0.8879(3) 0.0237(12) Uani 1 1 d . . .
O2 O 0.3387(5) 0.1791(5) 0.6913(4) 0.0296(14) Uani 1 1 d . . .
O4 O 0.1462(5) 0.0280(5) 0.5319(3) 0.0269(13) Uani 1 1 d . . .
O11 O 0.4692(5) 0.2051(5) 1.0646(3) 0.0263(13) Uani 1 1 d . . .
O12 O 0.6691(5) 0.0759(5) 0.9555(3) 0.0243(13) Uani 1 1 d . . .
O6 O 0.1717(5) 0.0530(4) 0.8018(3) 0.0207(12) Uani 1 1 d . . .
O1 O -0.0075(5) 0.1204(5) 0.6937(3) 0.0248(13) Uani 1 1 d . . .
O3 O 0.1329(5) 0.2980(4) 0.6134(3) 0.0194(12) Uani 1 1 d . . .
O10 O 0.6332(5) 0.4559(4) 1.0726(3) 0.0207(12) Uani 1 1 d . . .
O7 O 0.2525(5) 0.8460(4) 0.7676(3) 0.0194(12) Uani 1 1 d . . .
O5 O 0.7910(5) 0.6571(4) 1.1848(3) 0.0210(12) Uani 1 1 d . . .
P1 P 0.71735(19) 0.59589(17) 1.08856(13) 0.0158(4) Uani 1 1 d . . .
P2 P 0.25547(19) -0.02448(17) 0.83817(12) 0.0156(4) Uani 1 1 d . . .
P3 P 0.02225(19) 0.33306(17) 0.56283(12) 0.0152(4) Uani 1 1 d . . .
O20 O 0.7615(5) 0.2585(4) 1.0630(3) 0.0251(13) Uani 1 1 d . . .
O14 O 0.1321(5) 0.9009(4) 0.6181(3) 0.0233(12) Uani 1 1 d . . .
O18 O 0.3650(5) 0.3212(5) 0.9410(4) 0.0273(13) Uani 1 1 d . . .
O19 O 0.3986(5) 0.0537(4) 0.8768(3) 0.0221(12) Uani 1 1 d . . .
O16 O -0.0092(5) 0.4570(4) 0.6197(3) 0.0192(12) Uani 1 1 d . . .
O17 O -0.0531(5) 0.6557(4) 0.5282(3) 0.0171(11) Uani 1 1 d . . .
O15 O 0.1872(7) 0.5876(6) 0.7677(4) 0.0412(19) Uani 1 1 d . . .
C2 C 0.8263(7) 0.0665(7) 1.0731(5) 0.0181(17) Uani 1 1 d . . .
H2A H 0.9170 0.1216 1.0982 0.022 Uiso 1 1 calc R . .
H2B H 0.8317 -0.0139 1.0297 0.022 Uiso 1 1 calc R . .
C1 C 0.7531(7) 0.1373(7) 1.0278(5) 0.0212(17) Uani 1 1 d . . .
C3 C 0.1363(7) -0.0852(7) 0.5404(5) 0.0190(17) Uani 1 1 d . . .
C5 C 0.9026(9) 0.7156(9) 0.9994(6) 0.034(2) Uani 1 1 d . . .
C4 C 0.8446(7) 0.5855(8) 1.0185(5) 0.0265(19) Uani 1 1 d . . .
H4A H 0.9167 0.5610 1.0478 0.032 Uiso 1 1 calc R . .
H4B H 0.8061 0.5163 0.9622 0.032 Uiso 1 1 calc R . .
C7 C -0.1318(7) 0.2023(6) 0.5382(5) 0.0185(17) Uani 1 1 d . . .
H7A H -0.1422 0.1729 0.5906 0.022 Uiso 1 1 calc R . .
H7B H -0.2067 0.2373 0.5260 0.022 Uiso 1 1 calc R . .
O21 O 0.8519(7) 0.7465(7) 0.9398(4) 0.0537(19) Uani 1 1 d . . .
N20 N 0.6894(8) -0.0727(8) 0.7902(5) 0.041(2) Uani 1 1 d D . .
N21 N 0.3713(9) -0.5862(8) 0.2056(6) 0.050(2) Uani 1 1 d D . .
C28 C 0.5390(9) -0.4742(8) 0.3280(6) 0.040(2) Uani 1 1 d . . .
H28 H 0.6287 -0.4509 0.3545 0.049 Uiso 1 1 calc R . .
C20 C 0.7884(10) -0.0890(9) 0.7456(6) 0.040(2) Uani 1 1 d . . .
H20 H 0.8766 -0.0589 0.7758 0.048 Uiso 1 1 calc R . .
C22 C 0.7613(9) -0.1498(9) 0.6557(6) 0.043(3) Uani 1 1 d . . .
H22 H 0.8313 -0.1603 0.6245 0.051 Uiso 1 1 calc R . .
C29 C 0.4990(9) -0.5534(9) 0.2421(6) 0.043(2) Uani 1 1 d . . .
H29 H 0.5607 -0.5844 0.2093 0.052 Uiso 1 1 calc R . .
C24 C 0.6336(9) -0.1950(10) 0.6114(6) 0.051(3) Uani 1 1 d . . .
C27 C 0.4478(10) -0.4279(9) 0.3760(6) 0.047(3) Uani 1 1 d . . .
C31 C 0.2816(11) -0.5442(10) 0.2471(8) 0.059(3) Uani 1 1 d . . .
H31 H 0.1940 -0.5660 0.2171 0.071 Uiso 1 1 calc R . .
C30 C 0.3140(11) -0.4690(10) 0.3337(9) 0.068(4) Uani 1 1 d . . .
H30 H 0.2480 -0.4447 0.3650 0.082 Uiso 1 1 calc R . .
C21 C 0.5656(11) -0.1135(13) 0.7504(7) 0.074(4) Uani 1 1 d . . .
H21 H 0.4978 -0.0999 0.7830 0.089 Uiso 1 1 calc R . .
C23 C 0.5343(10) -0.1774(14) 0.6588(7) 0.091(5) Uani 1 1 d . . .
H23 H 0.4453 -0.2080 0.6301 0.109 Uiso 1 1 calc R . .
O22 O 1.0087(6) 0.7995(6) 1.0570(5) 0.0515(18) Uani 1 1 d . . .
H22A H 1.0336 0.7644 1.0931 0.077 Uiso 1 1 calc R . .
OW1 O 1.1248(7) 0.7044(8) 1.1740(5) 0.080(3) Uani 1 1 d . . .
OW2 O 0.6176(19) 0.1553(18) 0.6878(13) 0.278(10) Uani 1 1 d . . .
C26 C 0.6087(12) -0.2684(15) 0.5123(7) 0.103(6) Uani 1 1 d . . .
H26A H 0.6389 -0.2041 0.4815 0.124 Uiso 1 1 calc R . .
H26B H 0.6654 -0.3284 0.5030 0.124 Uiso 1 1 calc R . .
C25 C 0.4848(12) -0.3379(12) 0.4727(7) 0.098(5) Uani 1 1 d . . .
H25A H 0.4318 -0.2748 0.4775 0.118 Uiso 1 1 calc R . .
H25B H 0.4521 -0.3928 0.5093 0.118 Uiso 1 1 calc R . .
H15A H 0.216(8) 0.638(8) 0.817(6) 0.03(3) Uiso 1 1 d . . .
H15B H 0.183(8) 0.509(9) 0.758(6) 0.05(3) Uiso 1 1 d . . .
HN20 H 0.696(10) -0.039(10) 0.8496(18) 0.08(4) Uiso 1 1 d D . .
HN21 H 0.337(9) -0.657(6) 0.158(4) 0.06(3) Uiso 1 1 d D . .

loop_
_atom_site_aniso_label
_atom_site_aniso_U_11
_atom_site_aniso_U_22
_atom_site_aniso_U_33
_atom_site_aniso_U_23
_atom_site_aniso_U_13
_atom_site_aniso_U_12
U1 0.02075(16) 0.00878(13) 0.01259(15) 0.00089(11) -0.00053(12) 0.00331(11)
U2 0.02357(16) 0.00857(13) 0.01152(14) 0.00017(11) -0.00107(12) 0.00443(11)
U3 0.02375(16) 0.00894(13) 0.01307(15) 0.00170(11) -0.00210(12) 0.00427(11)
O9 0.029(3) 0.020(3) 0.018(3) 0.004(2) 0.008(2) 0.008(2)
O8 0.025(3) 0.020(3) 0.014(3) 0.002(2) 0.004(2) 0.004(2)
O13 0.033(3) 0.013(3) 0.024(3) 0.006(2) 0.011(3) 0.001(2)
O2 0.040(3) 0.019(3) 0.030(3) 0.009(2) 0.004(3) 0.008(3)
O4 0.052(4) 0.010(3) 0.018(3) 0.005(2) 0.002(3) 0.010(3)
O11 0.045(3) 0.015(3) 0.019(3) 0.006(2) 0.008(3) 0.006(2)
O12 0.030(3) 0.019(3) 0.018(3) -0.001(2) -0.005(2) 0.007(2)
O6 0.029(3) 0.018(3) 0.015(3) 0.002(2) -0.002(2) 0.011(2)
O1 0.034(3) 0.021(3) 0.018(3) 0.009(2) -0.003(2) 0.003(2)
O3 0.028(3) 0.010(2) 0.018(3) 0.005(2) -0.005(2) 0.002(2)
O10 0.024(3) 0.009(2) 0.021(3) -0.005(2) -0.001(2) 0.000(2)
O7 0.029(3) 0.011(2) 0.013(3) -0.001(2) -0.004(2) 0.005(2)
O5 0.034(3) 0.012(3) 0.012(3) 0.001(2) -0.005(2) 0.005(2)
P1 0.0196(10) 0.0110(9) 0.0136(10) -0.0011(8) -0.0010(8) 0.0056(8)
P2 0.0231(11) 0.0086(9) 0.0115(10) 0.0002(7) -0.0030(8) 0.0032(8)
P3 0.0234(11) 0.0067(9) 0.0120(10) 0.0004(7) -0.0020(8) 0.0026(8)
O20 0.042(3) 0.012(3) 0.020(3) 0.000(2) -0.004(3) 0.013(2)
O14 0.046(3) 0.013(3) 0.009(3) 0.001(2) 0.000(2) 0.007(2)
O18 0.025(3) 0.022(3) 0.035(3) 0.009(3) -0.001(3) 0.008(2)
O19 0.023(3) 0.012(3) 0.027(3) 0.000(2) 0.000(2) 0.004(2)
O16 0.036(3) 0.008(2) 0.013(3) 0.002(2) 0.004(2) 0.007(2)
O17 0.023(3) 0.016(3) 0.009(3) 0.000(2) -0.003(2) 0.004(2)
O15 0.078(5) 0.013(3) 0.020(4) -0.003(3) -0.022(3) 0.011(3)
C2 0.018(4) 0.016(4) 0.024(4) 0.009(3) 0.003(3) 0.009(3)
C1 0.025(4) 0.024(4) 0.013(4) 0.004(3) 0.009(3) 0.003(3)
C3 0.023(4) 0.014(4) 0.013(4) -0.001(3) -0.004(3) 0.001(3)
C5 0.038(5) 0.038(5) 0.026(5) 0.004(4) 0.012(4) 0.012(4)
C4 0.027(5) 0.032(5) 0.019(4) 0.002(4) 0.007(4) 0.009(4)
C7 0.026(4) 0.015(4) 0.012(4) 0.000(3) -0.004(3) 0.009(3)
O21 0.062(5) 0.061(5) 0.037(4) 0.025(4) 0.009(4) 0.002(4)
N20 0.051(5) 0.040(5) 0.022(4) -0.005(4) 0.005(4) 0.012(4)
N21 0.063(6) 0.041(5) 0.032(5) 0.004(4) 0.003(5) -0.005(5)
C28 0.036(5) 0.042(6) 0.026(5) -0.002(4) 0.005(4) -0.008(4)
C20 0.045(6) 0.046(6) 0.034(6) 0.010(5) 0.011(5) 0.022(5)
C22 0.048(6) 0.042(6) 0.040(6) 0.006(5) 0.026(5) 0.016(5)
C29 0.042(6) 0.049(6) 0.033(6) 0.005(5) 0.023(5) 0.005(5)
C24 0.034(6) 0.063(7) 0.032(6) -0.006(5) 0.017(5) -0.013(5)
C27 0.057(7) 0.040(6) 0.030(6) -0.007(5) 0.017(5) 0.004(5)
C31 0.042(7) 0.056(7) 0.061(8) 0.007(6) -0.011(6) 0.000(6)
C30 0.047(7) 0.053(7) 0.099(11) 0.006(7) 0.040(7) 0.014(6)
C21 0.048(7) 0.120(11) 0.040(7) -0.001(7) 0.025(6) 0.020(7)
C23 0.034(7) 0.145(12) 0.044(7) -0.026(8) 0.011(6) -0.008(7)
O22 0.044(4) 0.053(4) 0.045(5) 0.010(3) 0.011(3) -0.005(3)
OW1 0.059(5) 0.111(7) 0.060(5) -0.001(5) 0.011(4) 0.038(5)
OW2 0.34(2) 0.32(2) 0.32(3) 0.19(2) 0.16(2) 0.195(19)
C26 0.062(8) 0.168(14) 0.017(6) -0.016(7) 0.006(5) -0.036(8)
C25 0.098(10) 0.094(10) 0.044(8) -0.039(7) 0.035(7) -0.027(8)

loop_
_atom_type_symbol
_atom_type_description
_atom_type_scat_dispersion_real
_atom_type_scat_dispersion_imag
_atom_type_scat_source
C C 0.0033 0.0016 'International Tables Vol C Tables 4.2.6.8 and 6.1.1.4'
H H 0.0000 0.0000 'International Tables Vol C Tables 4.2.6.8 and 6.1.1.4'
N N 0.0061 0.0033 'International Tables Vol C Tables 4.2.6.8 and 6.1.1.4'
O O 0.0106 0.0060 'International Tables Vol C Tables 4.2.6.8 and 6.1.1.4'
P P 0.1023 0.0942 'International Tables Vol C Tables 4.2.6.8 and 6.1.1.4'
U U -9.6767 9.6646 'International Tables Vol C Tables 4.2.6.8 and 6.1.1.4'

loop_
_geom_angle_atom_site_label_1
_geom_angle_atom_site_label_2
_geom_angle_atom_site_label_3
_geom_angle
_geom_angle_site_symmetry_1
_geom_angle_site_symmetry_3
_geom_angle_publ_flag
O13 U1 O11 177.6(2) . . ?
O13 U1 O18 91.5(2) . . ?
O11 U1 O18 89.2(2) . . ?
O13 U1 O19 93.3(2) . . ?
O11 U1 O19 89.1(2) . . ?
O18 U1 O19 80.07(17) . . ?
O13 U1 O10 91.1(2) . . ?
O11 U1 O10 86.7(2) . . ?
O18 U1 O10 85.34(17) . . ?
O19 U1 O10 164.86(17) . . ?
O13 U1 O12 86.3(2) . . ?
O11 U1 O12 94.0(2) . . ?
O18 U1 O12 153.82(17) . . ?
O19 U1 O12 74.03(16) . . ?
O10 U1 O12 120.76(16) . . ?
O13 U1 O20 92.9(2) . . ?
O11 U1 O20 85.4(2) . . ?
O18 U1 O20 154.86(16) . . ?
O19 U1 O20 124.29(16) . . ?
O10 U1 O20 69.86(16) . . ?
O12 U1 O20 51.26(15) . . ?
O13 U1 C1 93.7(2) . . ?
O11 U1 C1 85.6(2) . . ?
O18 U1 C1 174.6(2) . . ?
O19 U1 C1 98.48(19) . . ?
O10 U1 C1 95.69(18) . . ?
O12 U1 C1 26.04(16) . . ?
O20 U1 C1 25.85(16) . . ?
O9 U2 O8 178.7(2) . . ?
O9 U2 O7 88.2(2) . . ?
O8 U2 O7 90.47(19) . . ?
O9 U2 O16 90.53(19) . . ?
O8 U2 O16 90.56(19) . . ?
O7 U2 O16 139.36(17) . . ?
O9 U2 O17 88.8(2) . . ?
O8 U2 O17 92.18(19) . . ?
O7 U2 O17 140.05(16) . . ?
O16 U2 O17 80.48(16) . . ?
O9 U2 O15 90.9(2) . . ?
O8 U2 O15 88.8(2) . . ?
O7 U2 O15 69.84(19) . . ?
O16 U2 O15 69.58(19) . . ?
O17 U2 O15 150.05(19) . . ?
O9 U2 O14 92.18(19) . . ?
O8 U2 O14 87.3(2) . . ?
O7 U2 O14 70.77(16) . . ?
O16 U2 O14 149.83(16) . . ?
O17 U2 O14 69.55(16) . . ?
O15 U2 O14 140.36(18) . . ?
O1 U3 O2 178.7(2) . . ?
O1 U3 O6 85.6(2) . . ?
O2 U3 O6 93.5(2) . . ?
O1 U3 O5 91.0(2) . 2_667 ?
O2 U3 O5 89.9(2) . 2_667 ?
O6 U3 O5 82.53(16) . 2_667 ?
O1 U3 O3 85.2(2) . . ?
O2 U3 O3 95.8(2) . . ?
O6 U3 O3 161.98(16) . . ?
O5 U3 O3 82.12(16) 2_667 . ?
O1 U3 O4 96.4(2) . . ?
O2 U3 O4 83.2(2) . . ?
O6 U3 O4 122.25(16) . . ?
O5 U3 O4 154.51(17) 2_667 . ?
O3 U3 O4 74.27(16) . . ?
O1 U3 O14 89.30(19) . 1_545 ?
O2 U3 O14 89.48(19) . 1_545 ?
O6 U3 O14 71.51(16) . 1_545 ?
O5 U3 O14 153.95(16) 2_667 1_545 ?
O3 U3 O14 123.84(15) . 1_545 ?
O4 U3 O14 50.89(16) . 1_545 ?
O1 U3 C3 94.0(2) . . ?
O2 U3 C3 85.1(2) . . ?
O6 U3 C3 97.11(19) . . ?
O5 U3 C3 174.91(18) 2_667 . ?
O3 U3 C3 99.00(19) . . ?
O4 U3 C3 25.17(18) . . ?
O14 U3 C3 25.75(18) 1_545 . ?
C3 O4 U3 97.8(5) . . ?
C1 O12 U1 94.7(4) . . ?
P2 O6 U3 138.9(3) . . ?
P3 O3 U3 141.1(3) . . ?
P1 O10 U1 148.1(3) . . ?
P2 O7 U2 136.6(3) 1_565 . ?
P1 O5 U3 141.8(3) . 2_667 ?
O18 P1 O10 111.2(3) 2_667 . ?
O18 P1 O5 113.4(3) 2_667 . ?
O10 P1 O5 111.3(3) . . ?
O18 P1 C4 107.0(4) 2_667 . ?
O10 P1 C4 106.9(3) . . ?
O5 P1 C4 106.5(3) . . ?
O19 P2 O6 113.7(3) . . ?
O19 P2 O7 109.5(3) . 1_545 ?
O6 P2 O7 112.0(3) . 1_545 ?
O19 P2 C2 108.9(3) . 2_657 ?
O6 P2 C2 104.6(3) . 2_657 ?
O7 P2 C2 107.8(3) 1_545 2_657 ?
O3 P3 O16 111.5(3) . . ?
O3 P3 O17 111.8(3) . 2_566 ?
O16 P3 O17 112.3(3) . 2_566 ?
O3 P3 C7 109.9(3) . . ?
O16 P3 C7 105.4(3) . . ?
O17 P3 C7 105.6(3) 2_566 . ?
C1 O20 U1 93.9(4) . . ?
C3 O14 U2 126.5(4) 1_565 . ?
C3 O14 U3 92.5(4) 1_565 1_565 ?
U2 O14 U3 140.9(2) . 1_565 ?
P1 O18 U1 161.1(3) 2_667 . ?
P2 O19 U1 146.6(3) . . ?
P3 O16 U2 133.3(3) . . ?
P3 O17 U2 128.9(3) 2_566 . ?
U2 O15 H15A 116(6) . . ?
U2 O15 H15B 125(6) . . ?
H15A O15 H15B 119(9) . . ?
C1 C2 P2 111.4(5) . 2_657 ?
C1 C2 H2A 109.3 . . ?
P2 C2 H2A 109.3 2_657 . ?
C1 C2 H2B 109.3 . . ?
P2 C2 H2B 109.3 2_657 . ?
H2A C2 H2B 108.0 . . ?
O20 C1 O12 117.3(7) . . ?
O20 C1 C2 121.3(7) . . ?
O12 C1 C2 121.0(6) . . ?
O20 C1 U1 60.3(4) . . ?
O12 C1 U1 59.2(4) . . ?
C2 C1 U1 160.1(5) . . ?
O4 C3 O14 118.6(6) . 1_545 ?
O4 C3 C7 121.4(7) . 2_556 ?
O14 C3 C7 120.0(6) 1_545 2_556 ?
O4 C3 U3 57.0(4) . . ?
O14 C3 U3 61.7(3) 1_545 . ?
C7 C3 U3 175.8(5) 2_556 . ?
O21 C5 O22 120.3(9) . . ?
O21 C5 C4 123.2(8) . . ?
O22 C5 C4 116.3(8) . . ?
C5 C4 P1 112.9(5) . . ?
C5 C4 H4A 109.0 . . ?
P1 C4 H4A 109.0 . . ?
C5 C4 H4B 109.0 . . ?
P1 C4 H4B 109.0 . . ?
H4A C4 H4B 107.8 . . ?
C3 C7 P3 113.1(5) 2_556 . ?
C3 C7 H7A 109.0 2_556 . ?
P3 C7 H7A 109.0 . . ?
C3 C7 H7B 109.0 2_556 . ?
P3 C7 H7B 109.0 . . ?
H7A C7 H7B 107.8 . . ?
C21 N20 C20 121.6(8) . . ?
C21 N20 HN20 111(7) . . ?
C20 N20 HN20 127(7) . . ?
C31 N21 C29 123.2(9) . . ?
C31 N21 HN21 114(6) . . ?
C29 N21 HN21 121(6) . . ?
C29 C28 C27 120.2(9) . . ?
C29 C28 H28 119.9 . . ?
C27 C28 H28 119.9 . . ?
N20 C20 C22 120.0(9) . . ?
N20 C20 H20 120.0 . . ?
C22 C20 H20 120.0 . . ?
C24 C22 C20 120.5(9) . . ?
C24 C22 H22 119.7 . . ?
C20 C22 H22 119.7 . . ?
N21 C29 C28 119.2(9) . . ?
N21 C29 H29 120.4 . . ?
C28 C29 H29 120.4 . . ?
C22 C24 C23 118.2(9) . . ?
C22 C24 C26 118.3(9) . . ?
C23 C24 C26 123.5(9) . . ?
C28 C27 C30 117.5(9) . . ?
C28 C27 C25 123.5(10) . . ?
C30 C27 C25 119.0(10) . . ?
N21 C31 C30 120.5(10) . . ?
N21 C31 H31 119.8 . . ?
C30 C31 H31 119.8 . . ?
C31 C30 C27 119.2(10) . . ?
C31 C30 H30 120.4 . . ?
C27 C30 H30 120.4 . . ?
N20 C21 C23 119.9(10) . . ?
N20 C21 H21 120.1 . . ?
C23 C21 H21 120.1 . . ?
C24 C23 C21 119.8(10) . . ?
C24 C23 H23 120.1 . . ?
C21 C23 H23 120.1 . . ?
C5 O22 H22A 109.5 . . ?
C25 C26 C24 118.4(10) . . ?
C25 C26 H26A 107.7 . . ?
C24 C26 H26A 107.7 . . ?
C25 C26 H26B 107.7 . . ?
C24 C26 H26B 107.7 . . ?
H26A C26 H26B 107.1 . . ?
C26 C25 C27 124.0(10) . . ?
C26 C25 H25A 106.3 . . ?
C27 C25 H25A 106.3 . . ?
C26 C25 H25B 106.3 . . ?
C27 C25 H25B 106.3 . . ?
H25A C25 H25B 106.4 . . ?

loop_
_geom_bond_atom_site_label_1
_geom_bond_atom_site_label_2
_geom_bond_distance
_geom_bond_site_symmetry_2
_geom_bond_publ_flag
U1 O13 1.778(5) . ?
U1 O11 1.784(5) . ?
U1 O18 2.253(5) . ?
U1 O19 2.302(4) . ?
U1 O10 2.302(4) . ?
U1 O12 2.493(5) . ?
U1 O20 2.517(5) . ?
U1 C1 2.892(8) . ?
U2 O9 1.768(5) . ?
U2 O8 1.780(5) . ?
U2 O7 2.301(4) . ?
U2 O16 2.322(4) . ?
U2 O17 2.328(5) . ?
U2 O15 2.481(6) . ?
U2 O14 2.575(5) . ?
U3 O1 1.754(5) . ?
U3 O2 1.763(5) . ?
U3 O6 2.269(5) . ?
U3 O5 2.338(4) 2_667 ?
U3 O3 2.341(5) . ?
U3 O4 2.484(5) . ?
U3 O14 2.587(4) 1_545 ?
U3 C3 2.934(7) . ?
O4 C3 1.260(8) . ?
O12 C1 1.274(8) . ?
O6 P2 1.521(5) . ?
O3 P3 1.516(5) . ?
O10 P1 1.512(5) . ?
O7 P2 1.532(5) 1_565 ?
O5 P1 1.520(5) . ?
O5 U3 2.338(4) 2_667 ?
P1 O18 1.511(5) 2_667 ?
P1 C4 1.810(8) . ?
P2 O19 1.505(5) . ?
P2 O7 1.532(5) 1_545 ?
P2 C2 1.815(8) 2_657 ?
P3 O16 1.529(5) . ?
P3 O17 1.531(5) 2_566 ?
P3 C7 1.807(7) . ?
O20 C1 1.264(8) . ?
O14 C3 1.276(9) 1_565 ?
O14 U3 2.587(4) 1_565 ?
O18 P1 1.511(5) 2_667 ?
O17 P3 1.531(5) 2_566 ?
O15 H15A 0.80(8) . ?
O15 H15B 0.82(9) . ?
C2 C1 1.468(10) . ?
C2 P2 1.815(8) 2_657 ?
C2 H2A 0.9700 . ?
C2 H2B 0.9700 . ?
C3 O14 1.276(9) 1_545 ?
C3 C7 1.503(9) 2_556 ?
C5 O21 1.196(10) . ?
C5 O22 1.326(10) . ?
C5 C4 1.529(12) . ?
C4 H4A 0.9700 . ?
C4 H4B 0.9700 . ?
C7 C3 1.503(9) 2_556 ?
C7 H7A 0.9700 . ?
C7 H7B 0.9700 . ?
N20 C21 1.294(12) . ?
N20 C20 1.322(11) . ?
N20 HN20 0.90(2) . ?
N21 C31 1.291(13) . ?
N21 C29 1.320(12) . ?
N21 HN21 0.88(2) . ?
C28 C29 1.353(11) . ?
C28 C27 1.373(12) . ?
C28 H28 0.9300 . ?
C20 C22 1.358(12) . ?
C20 H20 0.9300 . ?
C22 C24 1.350(12) . ?
C22 H22 0.9300 . ?
C29 H29 0.9300 . ?
C24 C23 1.353(13) . ?
C24 C26 1.511(12) . ?
C27 C30 1.396(13) . ?
C27 C25 1.523(12) . ?
C31 C30 1.347(14) . ?
C31 H31 0.9300 . ?
C30 H30 0.9300 . ?
C21 C23 1.386(14) . ?
C21 H21 0.9300 . ?
C23 H23 0.9300 . ?
O22 H22A 0.8200 . ?
C26 C25 1.325(14) . ?
C26 H26A 0.9700 . ?
C26 H26B 0.9700 . ?
C25 H25A 0.9700 . ?
C25 H25B 0.9700 . ?

loop_
_geom_hbond_atom_site_label_D
_geom_hbond_atom_site_label_H
_geom_hbond_atom_site_label_A
_geom_hbond_distance_DH
_geom_hbond_distance_HA
_geom_hbond_distance_DA
_geom_hbond_angle_DHA
_geom_hbond_site_symmetry_A
O22 H22A OW1 0.82 1.86 2.669(11) 168.3 .
O15 H15A O20 0.80(8) 1.88(8) 2.659(8) 166(8) 2_667
O15 H15B O5 0.82(9) 2.28(9) 3.014(8) 148(8) 2_667
O15 H15B O3 0.82(9) 2.66(9) 3.300(8) 136(8) .
N21 HN21 O21 0.88(2) 2.21(7) 2.927(10) 137(8) 2_656
N21 HN21 O11 0.88(2) 2.54(8) 3.148(10) 126(7) 1_544
N20 HN20 O12 0.90(2) 1.88(5) 2.722(9) 155(10) .
